data_7206111
loop_
_publ_author_name
'U\<zarevi\'c, Krunoslav'
'Rub\<ci\'c, Mirta'
'Radi\'c, Maja'
'Pu\<skari\'c, Andreas'
'Cindri\'c, Marina'

_publ_section_title
;
 Mechanosensitive metal--ligand bonds in the design of new coordination
 compounds
;
_journal_issue 13
_journal_name_full CrystEngComm
_journal_page_first 4314
_journal_paper_doi 10.1039/c0ce00807a
_journal_volume 13
_journal_year 2011
_chemical_formula_moiety 'C15 H16 Mo N2 O6'
_chemical_formula_sum 'C15 H16 Mo N2 O6'
_chemical_formula_weight 416.24
_chemical_name_common
;
(Ethanol)cis-dioxo(N-3-methoxysalicylidene-2-amino -3-
hydroxypyridine)molybdenum(VI)
;
_chemical_name_systematic
;
(Ethanol)cis-dioxo(N-3-methoxysalicylidene-2-amino
-3-hydroxypyridine)molybdenum(VI)
;
_space_group_IT_number 14
_symmetry_cell_setting monoclinic
_symmetry_space_group_name_Hall '-P 2ybc'
_symmetry_space_group_name_H-M 'P 1 21/c 1'
_atom_sites_solution_hydrogens geom
_atom_sites_solution_primary direct
_atom_sites_solution_secondary difmap
_audit_creation_method SHELXL-97
_cell_angle_alpha 90.00
_cell_angle_beta 99.474(16)
_cell_angle_gamma 90.00
_cell_formula_units_Z 4
_cell_length_a 8.0992(16)
_cell_length_b 11.4036(11)
_cell_length_c 17.993(3)
_cell_measurement_reflns_used 1963
_cell_measurement_temperature 295(2)
_cell_measurement_theta_max 29.0190
_cell_measurement_theta_min 4.2279
_cell_volume 1639.2(5)
_computing_cell_refinement
;
CrysAlis RED, Oxford Diffraction Ltd.,
Version 1.171.31.5 (release 28-08-2006 CrysAlis171 .NET)
(compiled Aug 28 2006,13:05:05)
;
_computing_data_collection
;
CrysAlis CCD, Oxford Diffraction Ltd.,
Version 1.171.31.5 (release 28-08-2006 CrysAlis171 .NET)
(compiled Aug 28 2006,13:05:05)
;
_computing_data_reduction
;
CrysAlis RED, Oxford Diffraction Ltd.,
Version 1.171.31.5 (release 28-08-2006 CrysAlis171 .NET)
(compiled Aug 28 2006,13:05:05)
;
_computing_structure_refinement 'SHELXL-97 (Sheldrick, 1997)'
_computing_structure_solution 'SHELXL-97 (Sheldrick, 1997)'
_diffrn_ambient_temperature 295(2)
_diffrn_detector_area_resol_mean 16.3426
_diffrn_measured_fraction_theta_full 0.990
_diffrn_measured_fraction_theta_max 0.990
_diffrn_measurement_device_type 'Xcalibur, Sapphire3'
_diffrn_measurement_method '\w scans'
_diffrn_radiation_monochromator graphite
_diffrn_radiation_source 'Enhance (Mo) X-ray Source'
_diffrn_radiation_type 'Mo K\a'
_diffrn_radiation_wavelength 0.71073
_diffrn_reflns_av_R_equivalents 0.0528
_diffrn_reflns_av_sigmaI/netI 0.0641
_diffrn_reflns_limit_h_max 10
_diffrn_reflns_limit_h_min -7
_diffrn_reflns_limit_k_max 14
_diffrn_reflns_limit_k_min -14
_diffrn_reflns_limit_l_max 17
_diffrn_reflns_limit_l_min -22
_diffrn_reflns_number 11592
_diffrn_reflns_theta_full 27.00
_diffrn_reflns_theta_max 27.00
_diffrn_reflns_theta_min 4.25
_exptl_absorpt_coefficient_mu 0.834
_exptl_absorpt_correction_T_max 1.00000
_exptl_absorpt_correction_T_min 0.71440
_exptl_absorpt_correction_type multi-scan
_exptl_absorpt_process_details
;
CrysAlisPro, Oxford Diffraction Ltd.,
Version 1.171.33.41 (release 06-05-2009 CrysAlis171 .NET)
(compiled May 6 2009,17:20:42)
Empirical absorption correction using spherical harmonics,
implemented in SCALE3 ABSPACK scaling algorithm.
;
_exptl_crystal_colour orange
_exptl_crystal_density_diffrn 1.687
_exptl_crystal_density_method 'not measured'
_exptl_crystal_description prism
_exptl_crystal_F_000 840
_exptl_crystal_size_max 0.30
_exptl_crystal_size_mid 0.10
_exptl_crystal_size_min 0.05
_refine_diff_density_max 0.388
_refine_diff_density_min -0.423
_refine_diff_density_rms 0.067
_refine_ls_extinction_method none
_refine_ls_goodness_of_fit_ref 1.018
_refine_ls_hydrogen_treatment mixed
_refine_ls_matrix_type full
_refine_ls_number_parameters 218
_refine_ls_number_reflns 3549
_refine_ls_number_restraints 18
_refine_ls_restrained_S_all 1.015
_refine_ls_R_factor_all 0.0730
_refine_ls_R_factor_gt 0.0331
_refine_ls_shift/su_max 0.001
_refine_ls_shift/su_mean 0.000
_refine_ls_structure_factor_coef Fsqd
_refine_ls_weighting_details
; calc
[0.00000+1.00000exp(2.00(sin\q/\l)^2^)]/
[\s^2^(Fo^2^)+0.0000+0.0000*P+(0.0368P)^2^+0.0000sin\q/\l]
where P = 0.33333Fo^2^ + 0.66667Fc^2^
;
_refine_ls_weighting_scheme calc
_refine_ls_wR_factor_gt 0.0702
_refine_ls_wR_factor_ref 0.0777
_reflns_number_gt 2062
_reflns_number_total 3549
_reflns_threshold_expression >2sigma(I)
_cod_data_source_file c0ce00807a.txt
_cod_data_source_block I(Et)
_cod_original_cell_volume 1639.2(4)
_cod_original_sg_symbol_Hall '-p 2ybc'
_cod_original_sg_symbol_H-M 'P 21/c'
_cod_database_code 7206111

loop_
_symmetry_equiv_pos_as_xyz
'x, y, z'
'-x, y+1/2, -z+1/2'
'-x, -y, -z'
'x, -y-1/2, z-1/2'

loop_
_atom_site_label
_atom_site_type_symbol
_atom_site_fract_x
_atom_site_fract_y
_atom_site_fract_z
_atom_site_U_iso_or_equiv
_atom_site_adp_type
_atom_site_occupancy
_atom_site_symmetry_multiplicity
_atom_site_calc_flag
_atom_site_refinement_flags
_atom_site_disorder_assembly
_atom_site_disorder_group
C13 C 0.4411(6) 0.5363(4) -0.1582(2) 0.0737(13) Uani 1 1 d . . .
H13A H 0.4274 0.4544 -0.1486 0.111 Uiso 1 1 calc R . .
H13B H 0.5581 0.5540 -0.1542 0.111 Uiso 1 1 calc R . .
H13C H 0.3849 0.5551 -0.2080 0.111 Uiso 1 1 calc R . .
C14 C -0.1769(6) 0.6854(4) 0.0590(3) 0.0857(13) Uani 1 1 d DU . .
H14A H -0.2811 0.7289 0.0538 0.103 Uiso 1 1 calc R A 1
H14B H -0.1530 0.6530 0.1094 0.103 Uiso 1 1 calc R A 1
C15A C -0.1886(16) 0.5896(7) 0.0013(5) 0.0857(13) Uani 0.600(12) 1 d PDU B 1
H15A H -0.2758 0.5359 0.0086 0.129 Uiso 0.600(12) 1 calc PR B 1
H15B H -0.0839 0.5485 0.0065 0.129 Uiso 0.600(12) 1 calc PR B 1
H15C H -0.2137 0.6230 -0.0483 0.129 Uiso 0.600(12) 1 calc PR B 1
C15B C -0.283(2) 0.6218(13) -0.0047(5) 0.0857(13) Uani 0.400(12) 1 d PDU B 2
H15D H -0.3664 0.5767 0.0145 0.129 Uiso 0.400(12) 1 calc PR B 2
H15E H -0.2131 0.5703 -0.0284 0.129 Uiso 0.400(12) 1 calc PR B 2
H15F H -0.3357 0.6775 -0.0409 0.129 Uiso 0.400(12) 1 calc PR B 2
O6 O -0.0442(3) 0.7594(2) 0.04506(13) 0.0499(6) Uani 1 1 d D B .
H6O H -0.067(5) 0.794(3) 0.0054(15) 0.075 Uiso 1 1 d D . .
Mo1 Mo 0.23301(4) 0.75270(3) 0.103354(15) 0.03795(10) Uani 1 1 d . . .
O4 O 0.2604(3) 0.72393(18) 0.00009(14) 0.0482(6) Uani 1 1 d . B .
O3 O 0.1328(3) 0.84264(19) 0.17951(12) 0.0446(6) Uani 1 1 d . B .
N2 N 0.2010(3) 0.9389(2) 0.05737(14) 0.0337(6) Uani 1 1 d . B .
C9 C 0.3810(5) 0.7221(3) -0.1104(2) 0.0477(9) Uani 1 1 d . B .
C1 C 0.1370(4) 1.0142(3) 0.10796(18) 0.0347(7) Uani 1 1 d . . .
C7 C 0.3225(4) 0.9080(3) -0.05462(18) 0.0379(8) Uani 1 1 d . B .
C6 C 0.2572(4) 0.9787(3) -0.00008(18) 0.0379(8) Uani 1 1 d . . .
H6 H 0.2558 1.0595 -0.0071 0.045 Uiso 1 1 calc R B .
O5 O 0.3711(4) 0.6040(2) -0.10427(15) 0.0641(8) Uani 1 1 d . . .
O2 O 0.1845(3) 0.61873(19) 0.13345(14) 0.0515(7) Uani 1 1 d . B .
N1 N 0.1108(4) 1.1279(2) 0.09356(16) 0.0416(7) Uani 1 1 d . B .
C8 C 0.3216(4) 0.7858(3) -0.05244(19) 0.0389(8) Uani 1 1 d . . .
C10 C 0.4398(5) 0.7823(3) -0.1665(2) 0.0538(10) Uani 1 1 d . . .
H10 H 0.4808 0.7410 -0.2041 0.065 Uiso 1 1 calc R B .
C3 C 0.0444(5) 1.0243(3) 0.2262(2) 0.0505(9) Uani 1 1 d . . .
H3 H 0.0198 0.9901 0.2700 0.061 Uiso 1 1 calc R B .
C2 C 0.1049(4) 0.9582(3) 0.17262(18) 0.0384(8) Uani 1 1 d . B .
O1 O 0.4357(3) 0.7739(2) 0.13966(15) 0.0562(7) Uani 1 1 d . B .
C12 C 0.3820(5) 0.9652(3) -0.1131(2) 0.0507(9) Uani 1 1 d . . .
H12 H 0.3826 1.0467 -0.1146 0.061 Uiso 1 1 calc R B .
C11 C 0.4394(5) 0.9029(4) -0.1681(2) 0.0608(11) Uani 1 1 d . B .
H11 H 0.4785 0.9422 -0.2071 0.073 Uiso 1 1 calc R . .
C5 C 0.0540(5) 1.1908(3) 0.1472(2) 0.0516(9) Uani 1 1 d . . .
H5 H 0.0359 1.2707 0.1393 0.062 Uiso 1 1 calc R B .
C4 C 0.0214(5) 1.1426(3) 0.2132(2) 0.0549(10) Uani 1 1 d . B .
H4 H -0.0162 1.1899 0.2491 0.066 Uiso 1 1 calc R . .

loop_
_atom_site_aniso_label
_atom_site_aniso_U_11
_atom_site_aniso_U_22
_atom_site_aniso_U_33
_atom_site_aniso_U_23
_atom_site_aniso_U_13
_atom_site_aniso_U_12
C13 0.084(3) 0.077(3) 0.064(3) -0.030(2) 0.023(2) 0.014(3)
C14 0.073(3) 0.089(3) 0.093(3) 0.018(2) 0.007(3) -0.031(2)
C15A 0.073(3) 0.089(3) 0.093(3) 0.018(2) 0.007(3) -0.031(2)
C15B 0.073(3) 0.089(3) 0.093(3) 0.018(2) 0.007(3) -0.031(2)
O6 0.0541(14) 0.0545(15) 0.0415(13) 0.0098(13) 0.0089(11) -0.0115(14)
Mo1 0.05223(17) 0.03205(14) 0.03294(14) 0.00558(16) 0.01695(11) 0.00308(17)
O4 0.0717(17) 0.0349(15) 0.0446(14) -0.0016(9) 0.0295(12) 0.0012(11)
O3 0.0663(16) 0.0395(13) 0.0331(13) 0.0046(10) 0.0228(11) 0.0022(12)
N2 0.0447(15) 0.0305(13) 0.0279(14) -0.0007(11) 0.0117(12) -0.0021(12)
C9 0.056(2) 0.051(3) 0.0386(19) -0.0031(15) 0.0155(16) 0.0058(17)
C1 0.0405(19) 0.0312(16) 0.0337(18) -0.0019(13) 0.0098(14) -0.0031(14)
C7 0.0423(19) 0.0424(19) 0.0312(18) 0.0023(14) 0.0130(15) -0.0023(16)
C6 0.048(2) 0.0317(17) 0.0347(18) 0.0050(13) 0.0107(15) -0.0015(15)
O5 0.093(2) 0.0511(16) 0.0563(18) -0.0153(13) 0.0356(16) 0.0100(15)
O2 0.0782(18) 0.0335(13) 0.0467(15) 0.0102(11) 0.0220(13) 0.0008(12)
N1 0.0524(18) 0.0340(15) 0.0390(16) -0.0049(12) 0.0098(14) 0.0029(13)
C8 0.046(2) 0.0456(19) 0.0296(17) -0.0008(13) 0.0188(14) 0.0002(15)
C10 0.064(3) 0.067(3) 0.036(2) -0.0064(16) 0.0237(18) 0.0034(19)
C3 0.066(2) 0.058(2) 0.0314(19) -0.0021(16) 0.0194(17) 0.006(2)
C2 0.046(2) 0.0401(18) 0.0309(18) -0.0033(14) 0.0110(15) 0.0012(16)
O1 0.0586(16) 0.0534(18) 0.0568(16) 0.0110(12) 0.0099(12) 0.0025(12)
C12 0.063(2) 0.053(2) 0.040(2) 0.0096(17) 0.0210(18) -0.0058(19)
C11 0.067(3) 0.085(3) 0.037(2) 0.009(2) 0.0265(19) -0.008(2)
C5 0.065(3) 0.041(2) 0.050(2) -0.0092(17) 0.0122(19) 0.0061(19)
C4 0.072(3) 0.052(2) 0.045(2) -0.0161(17) 0.020(2) 0.010(2)

loop_
_atom_type_symbol
_atom_type_description
_atom_type_scat_dispersion_real
_atom_type_scat_dispersion_imag
_atom_type_scat_source
C C 0.0033 0.0016 'International Tables Vol C Tables 4.2.6.8 and 6.1.1.4'
H H 0.0000 0.0000 'International Tables Vol C Tables 4.2.6.8 and 6.1.1.4'
O O 0.0106 0.0060 'International Tables Vol C Tables 4.2.6.8 and 6.1.1.4'
N N 0.0061 0.0033 'International Tables Vol C Tables 4.2.6.8 and 6.1.1.4'
Mo Mo -1.6832 0.6857 'International Tables Vol C Tables 4.2.6.8 and 6.1.1.4'

loop_
_geom_angle_atom_site_label_1
_geom_angle_atom_site_label_2
_geom_angle_atom_site_label_3
_geom_angle
_geom_angle_site_symmetry_1
_geom_angle_site_symmetry_3
_geom_angle_publ_flag
O5 C13 H13A 109.5 . . ?
O5 C13 H13B 109.5 . . ?
H13A C13 H13B 109.5 . . ?
O5 C13 H13C 109.5 . . ?
H13A C13 H13C 109.5 . . ?
H13B C13 H13C 109.5 . . ?
O6 C14 C15B 120.4(6) . . ?
O6 C14 C15A 105.9(5) . . ?
C15B C14 C15A 32.4(6) . . ?
O6 C14 H14A 110.5 . . ?
C15B C14 H14A 78.2 . . ?
C15A C14 H14A 110.5 . . ?
O6 C14 H14B 110.5 . . ?
C15B C14 H14B 122.1 . . ?
C15A C14 H14B 110.5 . . ?
H14A C14 H14B 108.7 . . ?
C14 C15A H15A 109.5 . . ?
C14 C15A H15B 109.5 . . ?
H15A C15A H15B 109.5 . . ?
C14 C15A H15C 109.5 . . ?
H15A C15A H15C 109.5 . . ?
H15B C15A H15C 109.5 . . ?
C14 C15B H15D 109.5 . . ?
C14 C15B H15E 109.5 . . ?
H15D C15B H15E 109.5 . . ?
C14 C15B H15F 109.5 . . ?
H15D C15B H15F 109.5 . . ?
H15E C15B H15F 109.5 . . ?
C14 O6 Mo1 127.2(3) . . ?
C14 O6 H6O 112(3) . . ?
Mo1 O6 H6O 118(3) . . ?
O1 Mo1 O2 105.63(12) . . ?
O1 Mo1 O4 97.96(12) . . ?
O2 Mo1 O4 102.95(10) . . ?
O1 Mo1 O3 98.12(12) . . ?
O2 Mo1 O3 95.89(10) . . ?
O4 Mo1 O3 150.85(10) . . ?
O1 Mo1 N2 93.01(10) . . ?
O2 Mo1 N2 160.24(11) . . ?
O4 Mo1 N2 80.41(9) . . ?
O3 Mo1 N2 74.61(9) . . ?
O1 Mo1 O6 169.17(10) . . ?
O2 Mo1 O6 85.17(11) . . ?
O4 Mo1 O6 80.03(10) . . ?
O3 Mo1 O6 79.62(10) . . ?
N2 Mo1 O6 76.17(9) . . ?
C8 O4 Mo1 134.7(2) . . ?
C2 O3 Mo1 121.70(19) . . ?
C6 N2 C1 121.5(3) . . ?
C6 N2 Mo1 126.1(2) . . ?
C1 N2 Mo1 111.41(19) . . ?
O5 C9 C10 126.2(3) . . ?
O5 C9 C8 114.7(3) . . ?
C10 C9 C8 119.1(3) . . ?
N1 C1 C2 124.4(3) . . ?
N1 C1 N2 122.0(3) . . ?
C2 C1 N2 113.5(3) . . ?
C12 C7 C8 119.6(3) . . ?
C12 C7 C6 117.8(3) . . ?
C8 C7 C6 122.5(3) . . ?
N2 C6 C7 124.9(3) . . ?
N2 C6 H6 117.5 . . ?
C7 C6 H6 117.5 . . ?
C9 O5 C13 116.5(3) . . ?
C1 N1 C5 116.2(3) . . ?
O4 C8 C7 123.4(3) . . ?
O4 C8 C9 117.4(3) . . ?
C7 C8 C9 119.1(3) . . ?
C9 C10 C11 121.1(4) . . ?
C9 C10 H10 119.4 . . ?
C11 C10 H10 119.4 . . ?
C2 C3 C4 118.1(3) . . ?
C2 C3 H3 120.9 . . ?
C4 C3 H3 120.9 . . ?
O3 C2 C3 123.3(3) . . ?
O3 C2 C1 118.6(3) . . ?
C3 C2 C1 118.1(3) . . ?
C11 C12 C7 120.5(4) . . ?
C11 C12 H12 119.7 . . ?
C7 C12 H12 119.7 . . ?
C12 C11 C10 120.4(4) . . ?
C12 C11 H11 119.8 . . ?
C10 C11 H11 119.8 . . ?
N1 C5 C4 123.1(4) . . ?
N1 C5 H5 118.5 . . ?
C4 C5 H5 118.5 . . ?
C5 C4 C3 120.0(3) . . ?
C5 C4 H4 120.0 . . ?
C3 C4 H4 120.0 . . ?

loop_
_geom_bond_atom_site_label_1
_geom_bond_atom_site_label_2
_geom_bond_distance
_geom_bond_site_symmetry_2
_geom_bond_publ_flag
C13 O5 1.428(4) . ?
C13 H13A 0.9600 . ?
C13 H13B 0.9600 . ?
C13 H13C 0.9600 . ?
C14 O6 1.421(5) . ?
C14 C15B 1.4991(10) . ?
C14 C15A 1.4995(10) . ?
C14 H14A 0.9700 . ?
C14 H14B 0.9700 . ?
C15A H15A 0.9600 . ?
C15A H15B 0.9600 . ?
C15A H15C 0.9600 . ?
C15B H15D 0.9600 . ?
C15B H15E 0.9600 . ?
C15B H15F 0.9600 . ?
O6 Mo1 2.318(3) . ?
O6 H6O 0.810(18) . ?
Mo1 O1 1.681(3) . ?
Mo1 O2 1.689(2) . ?
Mo1 O4 1.935(2) . ?
Mo1 O3 1.989(2) . ?
Mo1 N2 2.278(2) . ?
O4 C8 1.338(4) . ?
O3 C2 1.339(4) . ?
N2 C6 1.279(4) . ?
N2 C1 1.411(4) . ?
C9 O5 1.354(4) . ?
C9 C10 1.370(5) . ?
C9 C8 1.418(5) . ?
C1 N1 1.332(4) . ?
C1 C2 1.389(4) . ?
C7 C12 1.390(4) . ?
C7 C8 1.394(4) . ?
C7 C6 1.437(4) . ?
C6 H6 0.9300 . ?
N1 C5 1.343(4) . ?
C10 C11 1.375(5) . ?
C10 H10 0.9300 . ?
C3 C2 1.376(4) . ?
C3 C4 1.377(5) . ?
C3 H3 0.9300 . ?
C12 C11 1.361(5) . ?
C12 H12 0.9300 . ?
C11 H11 0.9300 . ?
C5 C4 1.372(5) . ?
C5 H5 0.9300 . ?
C4 H4 0.9300 . ?
